data_7704496
loop_
_publ_author_name
'Basak, Dipmalya'
'van Leusen, Jan'
'Gupta, Tulika'
'K\"ogerler, Paul'
'Ray, Debashis'

_publ_section_title
;
 Synthetic diversity and change in nuclearity in [Co-Dy] coordination
 aggregates: bridge removal, solvent induced structural reorganization and
 AC susceptibility measurements.
;
_journal_issue 22
_journal_name_full 'Dalton transactions (Cambridge, England : 2003)'
_journal_page_first 7576
_journal_page_last 7591
_journal_paper_doi 10.1039/d0dt01728k
_journal_volume 49
_journal_year 2020
_chemical_formula_moiety 'C60 H108 Co4 Dy3 N2 O30, C22 H44 Dy O10, 4(O)'
_chemical_formula_sum 'C82 H160 Co4 Dy4 N2 O44'
_chemical_formula_weight 2763.78
_space_group_crystal_system monoclinic
_space_group_IT_number 13
_space_group_name_Hall '-P 2yac'
_space_group_name_H-M_alt 'P 1 2/n 1'
_atom_sites_solution_hydrogens mixed
_audit_creation_method SHELXL-2014/7
_audit_update_record
;
2020-03-31 deposited with the CCDC.	2020-05-21 downloaded from the CCDC.
;
_cell_angle_alpha 90
_cell_angle_beta 107.951(4)
_cell_angle_gamma 90
_cell_formula_units_Z 2
_cell_length_a 18.8939(15)
_cell_length_b 12.3083(11)
_cell_length_c 27.250(2)
_cell_measurement_reflns_used 43369
_cell_measurement_temperature 296(2)
_cell_measurement_theta_max 25.141
_cell_measurement_theta_min 2.755
_cell_volume 6028.6(9)
_computing_cell_refinement 'Bruker SMART'
_computing_data_collection 'Bruker SMART'
_computing_data_reduction 'Bruker SAINT'
_computing_molecular_graphics Diamond
_computing_publication_material 'SHELXL-2014/7 (Sheldrick, 2014)'
_computing_structure_refinement 'SHELXL-2014/7 (Sheldrick, 2014)'
_computing_structure_solution 'SHELXS-2014/7 (Sheldrick, 2014)'
_diffrn_ambient_temperature 296(2)
_diffrn_measured_fraction_theta_full 0.985
_diffrn_measured_fraction_theta_max 0.985
_diffrn_measurement_device_type 'CCD area detector'
_diffrn_measurement_method 'phi and omega scans'
_diffrn_radiation_type MoK\a
_diffrn_radiation_wavelength 0.71073
_diffrn_reflns_av_R_equivalents 0.0645
_diffrn_reflns_av_unetI/netI 0.0616
_diffrn_reflns_Laue_measured_fraction_full 0.985
_diffrn_reflns_Laue_measured_fraction_max 0.985
_diffrn_reflns_limit_h_max 22
_diffrn_reflns_limit_h_min -22
_diffrn_reflns_limit_k_max 14
_diffrn_reflns_limit_k_min -9
_diffrn_reflns_limit_l_max 32
_diffrn_reflns_limit_l_min -32
_diffrn_reflns_number 43369
_diffrn_reflns_point_group_measured_fraction_full 0.985
_diffrn_reflns_point_group_measured_fraction_max 0.985
_diffrn_reflns_theta_full 25.141
_diffrn_reflns_theta_max 25.141
_diffrn_reflns_theta_min 2.755
_diffrn_source 'fine-focus sealed tube'
_exptl_absorpt_coefficient_mu 3.057
_exptl_absorpt_correction_T_max 0.543
_exptl_absorpt_correction_T_min 0.470
_exptl_absorpt_correction_type multi-scan
_exptl_absorpt_process_details 'SADABS (Sheldrick, 1997)'
_exptl_crystal_colour Red
_exptl_crystal_density_diffrn 1.518
_exptl_crystal_description Block
_exptl_crystal_F_000 2764
_exptl_crystal_size_max 0.25
_exptl_crystal_size_mid 0.23
_exptl_crystal_size_min 0.20
_refine_diff_density_max 2.918
_refine_diff_density_min -2.919
_refine_diff_density_rms 0.163
_refine_ls_extinction_method none
_refine_ls_goodness_of_fit_ref 1.074
_refine_ls_hydrogen_treatment mixed
_refine_ls_matrix_type full
_refine_ls_number_parameters 635
_refine_ls_number_reflns 10646
_refine_ls_number_restraints 16
_refine_ls_restrained_S_all 1.081
_refine_ls_R_factor_all 0.0998
_refine_ls_R_factor_gt 0.0672
_refine_ls_shift/su_max 0.006
_refine_ls_shift/su_mean 0.004
_refine_ls_structure_factor_coef Fsqd
_refine_ls_weighting_details 'w=1/[\s^2^(Fo^2^)+(0.0506P)^2^+86.7969P] where P=(Fo^2^+2Fc^2^)/3'
_refine_ls_weighting_scheme calc
_refine_ls_wR_factor_gt 0.1601
_refine_ls_wR_factor_ref 0.1773
_reflns_Friedel_coverage 0.000
_reflns_number_gt 7736
_reflns_number_total 10802
_reflns_threshold_expression 'I > 2\s(I)'
_cod_data_source_file d0dt01728k2.cif
_cod_data_source_block Complex1
_cod_depositor_comments 'Adding full bibliography for 7704495--7704497.cif.'
_cod_original_sg_symbol_H-M 'P 2/n'
_cod_database_code 7704496
_shelx_shelxl_version_number 2014/7
_shelx_space_group_comment
;
The symmetry employed for this shelxl refinement is uniquely defined
by the following loop, which should always be used as a source of
symmetry information in preference to the above space-group names.
They are only intended as comments.
;

loop_
_space_group_symop_operation_xyz
'x, y, z'
'-x+1/2, y, -z+1/2'
'-x, -y, -z'
'x-1/2, -y, z-1/2'

loop_
_atom_site_label
_atom_site_type_symbol
_atom_site_fract_x
_atom_site_fract_y
_atom_site_fract_z
_atom_site_U_iso_or_equiv
_atom_site_adp_type
_atom_site_occupancy
_atom_site_site_symmetry_order
_atom_site_calc_flag
_atom_site_refinement_flags_posn
_atom_site_refinement_flags_adp
_atom_site_refinement_flags_occupancy
_atom_site_disorder_assembly
_atom_site_disorder_group
Dy1 Dy 0.7500 -0.03494(5) 0.2500 0.03276(18) Uani 1 2 d S T P . .
Dy2 Dy 0.62076(3) 0.21186(4) 0.24650(2) 0.04353(17) Uani 1 1 d . . . . .
Dy3 Dy 0.2500 0.70063(9) 0.2500 0.0646(3) Uani 1 2 d DS T P . .
Co2 Co 0.55801(7) -0.03663(11) 0.19961(5) 0.0365(3) Uani 1 1 d . . . . .
Co1 Co 0.62480(8) -0.01592(12) 0.31874(6) 0.0408(3) Uani 1 1 d . . . . .
O15 O 0.7009(4) 0.0817(5) 0.2990(3) 0.0363(16) Uani 1 1 d D . . . .
H15 H 0.7386 0.1132 0.3288 0.044 Uiso 1 1 calc DR U . . .
O4 O 0.6414(4) 0.0541(6) 0.1983(3) 0.0384(16) Uani 1 1 d . . . . .
O3 O 0.5475(4) 0.0550(6) 0.2533(3) 0.0390(16) Uani 1 1 d . . . . .
O16 O 0.7156(4) -0.1544(6) 0.1794(3) 0.0449(18) Uani 1 1 d . . . . .
H16A H 0.7404 -0.1410 0.1563 0.067 Uiso 1 1 d R U . . .
H16B H 0.6678 -0.1446 0.1599 0.067 Uiso 1 1 d R U . . .
O5 O 0.6319(4) -0.1101(5) 0.2555(3) 0.0377(16) Uani 1 1 d . . . . .
O1 O 0.5727(4) -0.1308(6) 0.1493(3) 0.0470(19) Uani 1 1 d . . . . .
O7 O 0.5207(5) 0.2121(7) 0.1701(3) 0.059(2) Uani 1 1 d . . . . .
O6 O 0.4912(4) 0.0413(7) 0.1446(3) 0.0513(19) Uani 1 1 d . . . . .
O11 O 0.6961(4) -0.1110(6) 0.3804(3) 0.053(2) Uani 1 1 d . . . . .
O10 O 0.5783(5) -0.1413(7) 0.3532(3) 0.061(2) Uani 1 1 d . . . . .
O12 O 0.6778(5) 0.2819(7) 0.1904(4) 0.066(2) Uani 1 1 d . . . . .
O14 O 0.7913(5) 0.3334(7) 0.2025(4) 0.067(2) Uani 1 1 d . . . . .
O9 O 0.5875(5) 0.2346(7) 0.3236(4) 0.064(2) Uani 1 1 d . . . . .
O8 O 0.6055(6) 0.0857(8) 0.3708(4) 0.074(3) Uani 1 1 d . . . . .
N1 N 0.4739(5) -0.1107(8) 0.2048(4) 0.045(2) Uani 1 1 d . . . . .
O18 O 0.2311(6) 0.8164(10) 0.3141(5) 0.102(4) Uani 1 1 d . . . . .
O21 O 0.1316(6) 0.6406(11) 0.2549(4) 0.090(3) Uani 1 1 d D . . . .
O13 O 0.5481(7) 0.3736(8) 0.2439(4) 0.097(4) Uani 1 1 d . . . . .
H13A H 0.5766 0.4485 0.2494 0.146 Uiso 1 1 d R U . . .
H13B H 0.5240 0.3838 0.2736 0.146 Uiso 1 1 d R U . . .
C20 C 0.6400(7) -0.1570(9) 0.3859(4) 0.048(3) Uani 1 1 d . . . . .
O17 O 0.3380(6) 0.8198(10) 0.3060(5) 0.097(4) Uani 1 1 d . . . . .
C1 C 0.5227(6) -0.1976(10) 0.1208(4) 0.050(3) Uani 1 1 d . . . . .
C9 C 0.4720(6) 0.0511(10) 0.2533(5) 0.051(3) Uani 1 1 d . . . . .
H9A H 0.4408 0.0938 0.2249 0.061 Uiso 1 1 calc R U . . .
H9B H 0.4678 0.0804 0.2853 0.061 Uiso 1 1 calc R U . . .
C10 C 0.4847(7) 0.1446(11) 0.1391(5) 0.056(3) Uani 1 1 d . . . . .
C41 C 0.6234(6) -0.2318(10) 0.2570(5) 0.057(3) Uani 1 1 d . . . . .
H41A H 0.6189 -0.2616 0.2236 0.085 Uiso 1 1 calc R U . . .
H41B H 0.5797 -0.2491 0.2663 0.085 Uiso 1 1 calc R U . . .
H41C H 0.6663 -0.2623 0.2820 0.085 Uiso 1 1 calc R U . . .
C25 C 0.7264(9) 0.3482(10) 0.1847(5) 0.060(3) Uani 1 1 d . . . . .
O19 O 0.2172(7) 0.5783(12) 0.1838(5) 0.112(4) Uani 1 1 d . . . . .
C8 C 0.4477(7) -0.0686(11) 0.2473(5) 0.057(3) Uani 1 1 d . . . . .
H8A H 0.4705 -0.1085 0.2789 0.069 Uiso 1 1 calc R U . . .
H8B H 0.3941 -0.0746 0.2385 0.069 Uiso 1 1 calc R U . . .
C6 C 0.5383(8) -0.2503(12) 0.0787(5) 0.070(4) Uani 1 1 d . . . . .
H6 H 0.5823 -0.2349 0.0715 0.084 Uiso 1 1 calc R U . . .
C2 C 0.4566(6) -0.2269(10) 0.1314(5) 0.056(3) Uani 1 1 d . . . . .
C21 C 0.6466(8) -0.2256(10) 0.4334(5) 0.060(3) Uani 1 1 d . . . . .
C15 C 0.5919(8) 0.1848(12) 0.3639(6) 0.064(4) Uani 1 1 d . . . . .
C7 C 0.4365(6) -0.1810(10) 0.1731(5) 0.049(3) Uani 1 1 d . . . . .
H7 H 0.3921 -0.2044 0.1776 0.059 Uiso 1 1 calc R U . . .
O20 O 0.3123(7) 0.5187(13) 0.1620(6) 0.128(5) Uani 1 1 d . . . . .
C26 C 0.6975(9) 0.4487(12) 0.1526(6) 0.073(4) Uani 1 1 d . . . . .
C30 C 0.2938(8) 0.8503(14) 0.3286(5) 0.070(4) Uani 1 1 d . . . . .
C11 C 0.4242(8) 0.1837(13) 0.0897(6) 0.077(4) Uani 1 1 d . . . . .
C5 C 0.4887(10) -0.3236(14) 0.0486(6) 0.092(5) Uani 1 1 d . . . . .
H5 H 0.4996 -0.3567 0.0211 0.111 Uiso 1 1 calc R U . . .
C3 C 0.4083(9) -0.3022(14) 0.0995(6) 0.091(5) Uani 1 1 d . . . . .
H3 H 0.3647 -0.3206 0.1067 0.109 Uiso 1 1 calc R U . . .
C36 C 0.1913(10) 0.4977(15) 0.1002(7) 0.090(5) Uani 1 1 d . . . . .
C35 C 0.2434(10) 0.5369(15) 0.1531(8) 0.091(5) Uani 1 1 d . . . . .
C31 C 0.3185(9) 0.9340(14) 0.3718(7) 0.084(5) Uani 1 1 d . . . . .
C16 C 0.5773(10) 0.2477(14) 0.4088(7) 0.089(5) Uani 1 1 d . U . . .
C22 C 0.7228(10) -0.2778(16) 0.4537(7) 0.116(7) Uani 1 1 d . . . . .
H22A H 0.7291 -0.3293 0.4289 0.174 Uiso 1 1 calc R U . . .
H22B H 0.7270 -0.3143 0.4856 0.174 Uiso 1 1 calc R U . . .
H22C H 0.7605 -0.2228 0.4594 0.174 Uiso 1 1 calc R U . . .
O22 O 0.8260(12) 0.0895(18) 0.4084(10) 0.221(10) Uani 1 1 d G . . . .
C34 C 0.2734(12) 0.9182(19) 0.4085(8) 0.127(8) Uani 1 1 d . . . . .
H34A H 0.2217 0.9300 0.3905 0.190 Uiso 1 1 calc R U . . .
H34B H 0.2896 0.9692 0.4365 0.190 Uiso 1 1 calc R U . . .
H34C H 0.2803 0.8456 0.4220 0.190 Uiso 1 1 calc R U . . .
C38 C 0.2285(12) 0.513(2) 0.0596(8) 0.141(9) Uani 1 1 d . . . . .
H38A H 0.2399 0.5883 0.0574 0.211 Uiso 1 1 calc R U . . .
H38B H 0.1958 0.4887 0.0270 0.211 Uiso 1 1 calc R U . . .
H38C H 0.2736 0.4711 0.0683 0.211 Uiso 1 1 calc R U . . .
C4 C 0.4222(11) -0.3496(16) 0.0583(7) 0.107(7) Uani 1 1 d . . . . .
H4A H 0.3885 -0.3980 0.0372 0.129 Uiso 1 1 calc R U . . .
C40 C 0.0617(11) 0.632(2) 0.2165(7) 0.148(10) Uani 1 1 d D . . . .
H40A H 0.0680 0.6396 0.1831 0.222 Uiso 1 1 calc R U . . .
H40B H 0.0291 0.6874 0.2215 0.222 Uiso 1 1 calc R U . . .
H40C H 0.0406 0.5616 0.2190 0.222 Uiso 1 1 calc R U . . .
C23 C 0.5904(12) -0.3135(16) 0.4215(8) 0.138(9) Uani 1 1 d . . . . .
H23A H 0.5414 -0.2824 0.4121 0.208 Uiso 1 1 calc R U . . .
H23B H 0.5977 -0.3588 0.4514 0.208 Uiso 1 1 calc R U . . .
H23C H 0.5956 -0.3565 0.3935 0.208 Uiso 1 1 calc R U . . .
C32 C 0.4008(11) 0.919(2) 0.4006(9) 0.159(11) Uani 1 1 d . . . . .
H32A H 0.4079 0.8511 0.4192 0.238 Uiso 1 1 calc R U . . .
H32B H 0.4180 0.9775 0.4244 0.238 Uiso 1 1 calc R U . . .
H32C H 0.4285 0.9174 0.3764 0.238 Uiso 1 1 calc R U . . .
C24 C 0.6362(14) -0.1504(18) 0.4743(7) 0.140(9) Uani 1 1 d . . . . .
H24A H 0.6664 -0.0869 0.4764 0.210 Uiso 1 1 calc R U . . .
H24B H 0.6507 -0.1871 0.5070 0.210 Uiso 1 1 calc R U . . .
H24C H 0.5849 -0.1295 0.4656 0.210 Uiso 1 1 calc R U . . .
C14 C 0.4359(13) 0.2970(17) 0.0768(9) 0.157(11) Uani 1 1 d . . . . .
H14A H 0.4305 0.3442 0.1034 0.236 Uiso 1 1 calc R U . . .
H14B H 0.3999 0.3160 0.0445 0.236 Uiso 1 1 calc R U . . .
H14C H 0.4851 0.3047 0.0739 0.236 Uiso 1 1 calc R U . . .
C12 C 0.420(2) 0.107(2) 0.0473(7) 0.24(2) Uani 1 1 d . . . . .
H12A H 0.4687 0.0965 0.0442 0.364 Uiso 1 1 calc R U . . .
H12B H 0.3876 0.1359 0.0156 0.364 Uiso 1 1 calc R U . . .
H12C H 0.4008 0.0387 0.0546 0.364 Uiso 1 1 calc R U . . .
C19 C 0.5628(18) 0.3645(15) 0.3978(10) 0.183(14) Uani 1 1 d . . . . .
H19A H 0.6029 0.3958 0.3880 0.274 Uiso 1 1 calc R U . . .
H19B H 0.5588 0.4005 0.4281 0.274 Uiso 1 1 calc R U . . .
H19C H 0.5171 0.3732 0.3702 0.274 Uiso 1 1 calc R U . . .
C37 C 0.1818(16) 0.3743(18) 0.1057(10) 0.174(12) Uani 1 1 d . . . . .
H37A H 0.2299 0.3411 0.1195 0.261 Uiso 1 1 calc R U . . .
H37B H 0.1568 0.3438 0.0725 0.261 Uiso 1 1 calc R U . . .
H37C H 0.1529 0.3613 0.1285 0.261 Uiso 1 1 calc R U . . .
C28 C 0.637(2) 0.500(2) 0.1690(11) 0.224(18) Uani 1 1 d . . . . .
H28A H 0.6011 0.4453 0.1700 0.336 Uiso 1 1 calc R U . . .
H28B H 0.6136 0.5555 0.1450 0.336 Uiso 1 1 calc R U . . .
H28C H 0.6578 0.5306 0.2027 0.336 Uiso 1 1 calc R U . . .
C39 C 0.1201(14) 0.558(3) 0.0867(9) 0.190(14) Uani 1 1 d . . . . .
H39A H 0.0949 0.5424 0.1115 0.285 Uiso 1 1 calc R U . . .
H39B H 0.0894 0.5367 0.0530 0.285 Uiso 1 1 calc R U . . .
H39C H 0.1299 0.6348 0.0869 0.285 Uiso 1 1 calc R U . . .
C33 C 0.3044(17) 1.0411(18) 0.3461(10) 0.179(12) Uani 1 1 d . . . . .
H33A H 0.3038 1.0337 0.3109 0.269 Uiso 1 1 calc R U . . .
H33B H 0.3430 1.0908 0.3637 0.269 Uiso 1 1 calc R U . . .
H33C H 0.2572 1.0684 0.3469 0.269 Uiso 1 1 calc R U . . .
C27 C 0.6749(18) 0.4240(18) 0.0989(8) 0.203(16) Uani 1 1 d . . . . .
H27A H 0.7174 0.4015 0.0892 0.305 Uiso 1 1 calc R U . . .
H27B H 0.6533 0.4875 0.0795 0.305 Uiso 1 1 calc R U . . .
H27C H 0.6388 0.3666 0.0918 0.305 Uiso 1 1 calc R U . . .
C17 C 0.523(2) 0.196(2) 0.4265(12) 0.221(17) Uani 1 1 d . . . . .
H17A H 0.4769 0.1911 0.3988 0.332 Uiso 1 1 calc R U . . .
H17B H 0.5150 0.2372 0.4543 0.332 Uiso 1 1 calc R U . . .
H17C H 0.5394 0.1241 0.4385 0.332 Uiso 1 1 calc R U . . .
C13 C 0.3525(10) 0.179(3) 0.1023(10) 0.201(16) Uani 1 1 d . . . . .
H13C H 0.3593 0.1368 0.1330 0.301 Uiso 1 1 calc R U . . .
H13D H 0.3149 0.1462 0.0742 0.301 Uiso 1 1 calc R U . . .
H13E H 0.3375 0.2515 0.1078 0.301 Uiso 1 1 calc R U . . .
O23 O 0.3866(18) 0.351(3) 0.2247(13) 0.321(15) Uiso 1 1 d . . . . .
C29 C 0.7535(17) 0.5347(17) 0.1643(11) 0.200(16) Uani 1 1 d . . . . .
H29A H 0.7977 0.5090 0.1578 0.300 Uiso 1 1 calc R U . . .
H29B H 0.7650 0.5550 0.1999 0.300 Uiso 1 1 calc R U . . .
H29C H 0.7345 0.5967 0.1429 0.300 Uiso 1 1 calc R U . . .
C18 C 0.6473(15) 0.239(2) 0.4535(10) 0.165 Uani 1 1 d . U . . .
H18A H 0.6372 0.2583 0.4847 0.247 Uiso 1 1 calc R U . . .
H18B H 0.6844 0.2863 0.4482 0.247 Uiso 1 1 calc R U . . .
H18C H 0.6652 0.1650 0.4562 0.247 Uiso 1 1 calc R U . . .
H21 H 0.129(4) 0.62(2) 0.284(3) 0.247 Uiso 1 1 d D U . . .
H4 H 0.637(7) 0.049(10) 0.166(5) 0.06(4) Uiso 1 1 d . . . . .

loop_
_atom_site_aniso_label
_atom_site_aniso_U_11
_atom_site_aniso_U_22
_atom_site_aniso_U_33
_atom_site_aniso_U_23
_atom_site_aniso_U_13
_atom_site_aniso_U_12
Dy1 0.0328(3) 0.0264(3) 0.0399(4) 0.000 0.0123(3) 0.000
Dy2 0.0459(3) 0.0303(3) 0.0538(3) 0.0051(2) 0.0146(2) 0.0070(2)
Dy3 0.0616(5) 0.0783(6) 0.0611(6) 0.000 0.0294(5) 0.000
Co2 0.0321(7) 0.0364(7) 0.0413(8) 0.0030(6) 0.0116(6) -0.0001(6)
Co1 0.0432(8) 0.0390(8) 0.0434(8) 0.0045(7) 0.0177(7) 0.0063(6)
O15 0.034(4) 0.030(3) 0.044(4) -0.002(3) 0.012(3) 0.007(3)
O4 0.040(4) 0.037(4) 0.037(4) 0.001(3) 0.010(3) -0.002(3)
O3 0.035(4) 0.041(4) 0.043(4) 0.005(3) 0.014(3) 0.012(3)
O16 0.024(3) 0.061(5) 0.056(5) -0.012(4) 0.022(3) -0.001(3)
O5 0.055(4) 0.010(3) 0.043(4) -0.003(3) 0.006(3) -0.009(3)
O1 0.039(4) 0.057(5) 0.047(4) -0.008(4) 0.016(3) -0.008(4)
O7 0.062(5) 0.046(5) 0.058(5) 0.013(4) 0.002(4) 0.010(4)
O6 0.045(4) 0.056(5) 0.049(5) 0.012(4) 0.008(4) 0.002(4)
O11 0.051(5) 0.050(5) 0.062(5) 0.006(4) 0.025(4) 0.004(4)
O10 0.054(5) 0.072(6) 0.054(5) 0.013(5) 0.013(4) 0.003(4)
O12 0.066(6) 0.060(6) 0.071(6) 0.007(5) 0.020(5) -0.004(5)
O14 0.071(6) 0.048(5) 0.078(6) 0.020(5) 0.019(5) 0.009(5)
O9 0.076(6) 0.053(5) 0.069(6) 0.002(5) 0.034(5) 0.011(5)
O8 0.107(8) 0.063(6) 0.065(6) 0.004(5) 0.043(6) 0.024(6)
N1 0.036(5) 0.054(6) 0.048(6) 0.006(5) 0.019(4) -0.003(4)
O18 0.054(6) 0.136(10) 0.120(9) -0.065(8) 0.035(6) -0.009(6)
O21 0.064(6) 0.114(9) 0.099(8) -0.010(7) 0.035(6) -0.020(6)
O13 0.123(10) 0.064(6) 0.097(8) -0.006(6) 0.023(7) 0.043(6)
C20 0.061(8) 0.038(6) 0.046(7) 0.007(5) 0.019(6) 0.002(6)
O17 0.069(6) 0.129(10) 0.109(9) -0.044(8) 0.050(7) -0.024(7)
C1 0.051(7) 0.055(7) 0.042(6) 0.002(6) 0.011(5) -0.009(6)
C9 0.044(6) 0.057(7) 0.055(7) 0.004(6) 0.021(5) 0.016(6)
C10 0.054(7) 0.065(9) 0.050(7) 0.019(7) 0.017(6) 0.006(7)
C41 0.047(7) 0.056(7) 0.062(8) 0.024(6) 0.009(6) -0.004(6)
C25 0.083(10) 0.036(6) 0.057(8) 0.006(6) 0.015(7) -0.003(7)
O19 0.089(8) 0.138(11) 0.112(10) -0.047(9) 0.034(7) -0.003(8)
C8 0.044(7) 0.075(9) 0.053(7) 0.013(7) 0.016(6) -0.003(6)
C6 0.077(9) 0.076(9) 0.059(8) -0.015(7) 0.025(7) -0.014(8)
C2 0.044(7) 0.058(8) 0.061(8) -0.002(6) 0.009(6) -0.011(6)
C21 0.071(8) 0.053(7) 0.055(8) 0.016(6) 0.015(7) 0.001(7)
C15 0.067(9) 0.060(9) 0.070(9) -0.013(7) 0.029(7) 0.004(7)
C7 0.034(6) 0.059(7) 0.055(7) -0.005(6) 0.014(5) -0.005(5)
O20 0.087(9) 0.168(14) 0.127(11) -0.022(10) 0.032(8) 0.029(9)
C26 0.075(9) 0.053(8) 0.083(11) 0.027(8) 0.014(8) 0.004(7)
C30 0.058(9) 0.098(11) 0.061(9) 0.001(8) 0.026(7) 0.002(8)
C11 0.073(10) 0.080(10) 0.062(9) 0.026(8) -0.004(7) 0.009(8)
C5 0.125(14) 0.097(12) 0.059(9) -0.032(9) 0.034(10) -0.040(11)
C3 0.080(10) 0.117(14) 0.083(11) -0.034(10) 0.034(9) -0.055(10)
C36 0.084(11) 0.094(12) 0.086(12) -0.028(10) 0.020(9) -0.001(10)
C35 0.080(11) 0.088(12) 0.114(14) -0.013(11) 0.040(11) 0.015(10)
C31 0.078(10) 0.082(11) 0.095(12) -0.021(10) 0.032(9) -0.001(9)
C16 0.100(13) 0.080(11) 0.090(12) -0.009(9) 0.036(10) 0.014(10)
C22 0.108(14) 0.121(16) 0.103(14) 0.044(12) 0.008(11) 0.034(12)
O22 0.194(19) 0.18(2) 0.31(3) -0.04(2) 0.116(19) 0.028(16)
C34 0.145(18) 0.15(2) 0.103(15) -0.052(14) 0.067(14) -0.029(16)
C38 0.126(17) 0.21(3) 0.089(14) -0.035(16) 0.038(13) -0.036(18)
C4 0.111(14) 0.126(16) 0.086(12) -0.049(12) 0.032(11) -0.070(13)
C40 0.111(17) 0.22(3) 0.111(17) -0.057(18) 0.032(14) -0.011(18)
C23 0.144(18) 0.117(16) 0.133(18) 0.052(14) 0.011(14) -0.063(14)
C32 0.084(13) 0.19(2) 0.18(2) -0.10(2) -0.003(14) -0.029(15)
C24 0.24(3) 0.134(18) 0.072(12) 0.027(12) 0.089(15) 0.051(18)
C14 0.15(2) 0.124(18) 0.143(19) 0.094(16) -0.032(15) -0.010(15)
C12 0.39(5) 0.20(3) 0.053(12) -0.012(16) -0.045(19) 0.17(3)
C19 0.37(4) 0.065(12) 0.18(2) -0.002(14) 0.18(3) 0.043(19)
C37 0.22(3) 0.089(16) 0.18(3) -0.018(17) 0.03(2) -0.043(18)
C28 0.36(5) 0.12(2) 0.17(3) 0.06(2) 0.04(3) 0.12(3)
C39 0.14(2) 0.25(3) 0.13(2) -0.06(2) -0.025(16) 0.08(2)
C33 0.28(4) 0.086(16) 0.17(3) -0.010(17) 0.05(2) -0.01(2)
C27 0.37(4) 0.094(16) 0.073(14) 0.021(12) -0.032(19) 0.04(2)
C17 0.36(4) 0.15(2) 0.28(4) -0.07(2) 0.28(4) -0.05(3)
C13 0.052(11) 0.34(4) 0.18(2) 0.15(3) -0.005(13) 0.026(17)
C29 0.24(3) 0.094(16) 0.20(3) 0.078(17) -0.02(2) -0.080(19)
C18 0.180 0.160 0.150 -0.081 0.045 0.026

loop_
_atom_type_symbol
_atom_type_description
_atom_type_scat_dispersion_real
_atom_type_scat_dispersion_imag
_atom_type_scat_source
C C 0.0033 0.0016 'International Tables Vol C Tables 4.2.6.8 and 6.1.1.4'
H H 0.0000 0.0000 'International Tables Vol C Tables 4.2.6.8 and 6.1.1.4'
N N 0.0061 0.0033 'International Tables Vol C Tables 4.2.6.8 and 6.1.1.4'
O O 0.0106 0.0060 'International Tables Vol C Tables 4.2.6.8 and 6.1.1.4'
Co Co 0.3494 0.9721 'International Tables Vol C Tables 4.2.6.8 and 6.1.1.4'
Dy Dy -0.1892 4.4098 'International Tables Vol C Tables 4.2.6.8 and 6.1.1.4'

loop_
_geom_angle_atom_site_label_1
_geom_angle_atom_site_label_2
_geom_angle_atom_site_label_3
_geom_angle
_geom_angle_site_symmetry_1
_geom_angle_site_symmetry_3
_geom_angle_publ_flag
O15 Dy1 O15 104.3(3) . 2_655 ?
O15 Dy1 O16 142.6(2) . . ?
O15 Dy1 O16 88.5(2) 2_655 . ?
O15 Dy1 O16 88.5(2) . 2_655 ?
O15 Dy1 O16 142.6(2) 2_655 2_655 ?
O16 Dy1 O16 102.5(4) . 2_655 ?
O15 Dy1 O4 68.4(2) . . ?
O15 Dy1 O4 78.4(2) 2_655 . ?
O16 Dy1 O4 80.4(2) . . ?
O16 Dy1 O4 138.3(2) 2_655 . ?
O15 Dy1 O4 78.4(2) . 2_655 ?
O15 Dy1 O4 68.4(2) 2_655 2_655 ?
O16 Dy1 O4 138.3(2) . 2_655 ?
O16 Dy1 O4 80.4(2) 2_655 2_655 ?
O4 Dy1 O4 124.9(3) . 2_655 ?
O15 Dy1 O5 142.3(2) . 2_655 ?
O15 Dy1 O5 70.7(2) 2_655 2_655 ?
O16 Dy1 O5 75.0(2) . 2_655 ?
O16 Dy1 O5 77.8(2) 2_655 2_655 ?
O4 Dy1 O5 140.6(2) . 2_655 ?
O4 Dy1 O5 64.9(2) 2_655 2_655 ?
O15 Dy1 O5 70.7(2) . . ?
O15 Dy1 O5 142.3(2) 2_655 . ?
O16 Dy1 O5 77.8(2) . . ?
O16 Dy1 O5 75.0(2) 2_655 . ?
O4 Dy1 O5 64.9(2) . . ?
O4 Dy1 O5 140.6(2) 2_655 . ?
O5 Dy1 O5 135.9(3) 2_655 . ?
O15 Dy1 Co1 136.71(17) . 2_655 ?
O15 Dy1 Co1 35.78(17) 2_655 2_655 ?
O16 Dy1 Co1 70.13(16) . 2_655 ?
O16 Dy1 Co1 115.15(16) 2_655 2_655 ?
O4 Dy1 Co1 105.01(19) . 2_655 ?
O4 Dy1 Co1 71.23(19) 2_655 2_655 ?
O5 Dy1 Co1 37.45(15) 2_655 2_655 ?
O5 Dy1 Co1 147.66(15) . 2_655 ?
O15 Dy1 Co1 35.78(17) . . ?
O15 Dy1 Co1 136.71(17) 2_655 . ?
O16 Dy1 Co1 115.15(16) . . ?
O16 Dy1 Co1 70.12(16) 2_655 . ?
O4 Dy1 Co1 71.23(19) . . ?
O4 Dy1 Co1 105.00(19) 2_655 . ?
O5 Dy1 Co1 147.66(15) 2_655 . ?
O5 Dy1 Co1 37.45(15) . . ?
Co1 Dy1 Co1 172.21(5) 2_655 . ?
O15 Dy1 Co2 71.25(16) . . ?
O15 Dy1 Co2 109.20(16) 2_655 . ?
O16 Dy1 Co2 71.33(16) . . ?
O16 Dy1 Co2 108.21(16) 2_655 . ?
O4 Dy1 Co2 32.55(17) . . ?
O4 Dy1 Co2 148.04(17) 2_655 . ?
O5 Dy1 Co2 146.35(15) 2_655 . ?
O5 Dy1 Co2 33.19(15) . . ?
Co1 Dy1 Co2 126.55(3) 2_655 . ?
Co1 Dy1 Co2 53.50(3) . . ?
O15 Dy1 Co2 109.20(16) . 2_655 ?
O15 Dy1 Co2 71.25(16) 2_655 2_655 ?
O16 Dy1 Co2 108.21(16) . 2_655 ?
O16 Dy1 Co2 71.33(16) 2_655 2_655 ?
O4 Dy1 Co2 148.04(17) . 2_655 ?
O4 Dy1 Co2 32.55(17) 2_655 2_655 ?
O5 Dy1 Co2 33.19(15) 2_655 2_655 ?
O5 Dy1 Co2 146.34(15) . 2_655 ?
Co1 Dy1 Co2 53.50(3) 2_655 2_655 ?
Co1 Dy1 Co2 126.55(3) . 2_655 ?
Co2 Dy1 Co2 179.31(5) . 2_655 ?
O12 Dy2 O7 79.8(3) . . ?
O12 Dy2 O14 76.3(3) . 2_655 ?
O7 Dy2 O14 139.1(3) . 2_655 ?
O12 Dy2 O15 108.3(3) . . ?
O7 Dy2 O15 137.0(3) . . ?
O14 Dy2 O15 82.5(3) 2_655 . ?
O12 Dy2 O9 148.0(3) . . ?
O7 Dy2 O9 115.0(3) . . ?
O14 Dy2 O9 74.6(3) 2_655 . ?
O15 Dy2 O9 80.8(3) . . ?
O12 Dy2 O13 92.9(4) . . ?
O7 Dy2 O13 71.1(3) . . ?
O14 Dy2 O13 77.5(4) 2_655 . ?
O15 Dy2 O13 146.4(3) . . ?
O9 Dy2 O13 68.1(4) . . ?
O12 Dy2 O3 138.6(3) . . ?
O7 Dy2 O3 75.2(3) . . ?
O14 Dy2 O3 141.4(3) 2_655 . ?
O15 Dy2 O3 71.7(2) . . ?
O9 Dy2 O3 73.3(3) . . ?
O13 Dy2 O3 109.1(4) . . ?
O12 Dy2 O4 75.8(3) . . ?
O7 Dy2 O4 75.0(3) . . ?
O14 Dy2 O4 128.6(3) 2_655 . ?
O15 Dy2 O4 66.9(2) . . ?
O9 Dy2 O4 134.1(3) . . ?
O13 Dy2 O4 145.7(3) . . ?
O3 Dy2 O4 66.2(2) . . ?
O12 Dy2 Co2 105.6(2) . . ?
O7 Dy2 Co2 64.7(2) . . ?
O14 Dy2 Co2 154.3(2) 2_655 . ?
O15 Dy2 Co2 72.56(16) . . ?
O9 Dy2 Co2 106.3(2) . . ?
O13 Dy2 Co2 127.3(3) . . ?
O3 Dy2 Co2 33.37(16) . . ?
O4 Dy2 Co2 34.31(17) . . ?
O12 Dy2 Co1 139.6(2) . . ?
O7 Dy2 Co1 112.5(2) . . ?
O14 Dy2 Co1 107.2(2) 2_655 . ?
O15 Dy2 Co1 36.55(16) . . ?
O9 Dy2 Co1 63.5(2) . . ?
O13 Dy2 Co1 127.4(3) . . ?
O3 Dy2 Co1 37.87(15) . . ?
O4 Dy2 Co1 71.22(18) . . ?
Co2 Dy2 Co1 54.45(4) . . ?
O12 Dy2 Dy1 83.6(2) . . ?
O7 Dy2 Dy1 110.6(2) . . ?
O14 Dy2 Dy1 99.2(2) 2_655 . ?
O15 Dy2 Dy1 34.16(16) . . ?
O9 Dy2 Dy1 113.8(2) . . ?
O13 Dy2 Dy1 175.7(3) . . ?
O3 Dy2 Dy1 75.15(15) . . ?
O4 Dy2 Dy1 35.61(17) . . ?
Co2 Dy2 Dy1 56.39(2) . . ?
Co1 Dy2 Dy1 55.99(3) . . ?
O19 Dy3 O19 97.5(8) 2 . ?
O19 Dy3 O18 156.2(4) 2 2 ?
O19 Dy3 O18 83.1(5) . 2 ?
O19 Dy3 O18 83.1(5) 2 . ?
O19 Dy3 O18 156.2(4) . . ?
O18 Dy3 O18 105.9(7) 2 . ?
O19 Dy3 O17 86.2(5) 2 . ?
O19 Dy3 O17 151.3(4) . . ?
O18 Dy3 O17 82.4(4) 2 . ?
O18 Dy3 O17 52.4(3) . . ?
O19 Dy3 O17 151.3(4) 2 2 ?
O19 Dy3 O17 86.2(5) . 2 ?
O18 Dy3 O17 52.4(3) 2 2 ?
O18 Dy3 O17 82.4(4) . 2 ?
O17 Dy3 O17 104.0(6) . 2 ?
O19 Dy3 O21 79.1(4) 2 2 ?
O19 Dy3 O21 77.5(4) . 2 ?
O18 Dy3 O21 77.8(4) 2 2 ?
O18 Dy3 O21 125.6(4) . 2 ?
O17 Dy3 O21 75.3(4) . 2 ?
O17 Dy3 O21 129.2(4) 2 2 ?
O19 Dy3 O21 77.5(4) 2 . ?
O19 Dy3 O21 79.1(4) . . ?
O18 Dy3 O21 125.6(4) 2 . ?
O18 Dy3 O21 77.8(4) . . ?
O17 Dy3 O21 129.2(4) . . ?
O17 Dy3 O21 75.3(4) 2 . ?
O21 Dy3 O21 144.1(6) 2 . ?
O19 Dy3 C30 83.3(5) 2 . ?
O19 Dy3 C30 177.9(5) . . ?
O18 Dy3 C30 95.4(5) 2 . ?
O18 Dy3 C30 25.7(3) . . ?
O17 Dy3 C30 26.7(4) . . ?
O17 Dy3 C30 94.0(4) 2 . ?
O21 Dy3 C30 100.8(4) 2 . ?
O21 Dy3 C30 103.0(4) . . ?
O19 Dy3 C30 177.9(5) 2 2 ?
O19 Dy3 C30 83.3(5) . 2 ?
O18 Dy3 C30 25.8(3) 2 2 ?
O18 Dy3 C30 95.4(5) . 2 ?
O17 Dy3 C30 94.0(4) . 2 ?
O17 Dy3 C30 26.7(4) 2 2 ?
O21 Dy3 C30 103.0(4) 2 2 ?
O21 Dy3 C30 100.8(4) . 2 ?
C30 Dy3 C30 96.0(6) . 2 ?
N1 Co2 O1 94.3(4) . . ?
N1 Co2 O6 86.1(4) . . ?
O1 Co2 O6 87.0(3) . . ?
N1 Co2 O3 86.5(4) . . ?
O1 Co2 O3 176.9(3) . . ?
O6 Co2 O3 96.1(3) . . ?
N1 Co2 O4 173.3(4) . . ?
O1 Co2 O4 92.2(3) . . ?
O6 Co2 O4 92.4(3) . . ?
O3 Co2 O4 87.2(3) . . ?
N1 Co2 O5 97.8(3) . . ?
O1 Co2 O5 93.0(3) . . ?
O6 Co2 O5 176.1(3) . . ?
O3 Co2 O5 83.9(3) . . ?
O4 Co2 O5 83.7(3) . . ?
N1 Co2 Dy2 128.1(3) . . ?
O1 Co2 Dy2 136.0(2) . . ?
O6 Co2 Dy2 84.9(3) . . ?
O3 Co2 Dy2 44.2(2) . . ?
O4 Co2 Dy2 45.2(2) . . ?
O5 Co2 Dy2 92.35(18) . . ?
N1 Co2 Dy1 141.5(3) . . ?
O1 Co2 Dy1 85.4(2) . . ?
O6 Co2 Dy1 132.2(2) . . ?
O3 Co2 Dy1 92.1(2) . . ?
O4 Co2 Dy1 41.1(2) . . ?
O5 Co2 Dy1 43.9(2) . . ?
Dy2 Co2 Dy1 69.05(3) . . ?
O8 Co1 O15 96.6(4) . . ?
O8 Co1 O5 171.2(3) . . ?
O15 Co1 O5 83.3(3) . . ?
O8 Co1 O3 96.3(3) . . ?
O15 Co1 O3 84.0(3) . . ?
O5 Co1 O3 74.9(3) . . ?
O8 Co1 O10 87.1(4) . . ?
O15 Co1 O10 161.6(3) . . ?
O5 Co1 O10 95.8(3) . . ?
O3 Co1 O10 113.5(3) . . ?
O8 Co1 O11 89.6(4) . . ?
O15 Co1 O11 101.6(3) . . ?
O5 Co1 O11 99.0(3) . . ?
O3 Co1 O11 171.4(3) . . ?
O10 Co1 O11 60.4(3) . . ?
O8 Co1 C20 85.4(4) . . ?
O15 Co1 C20 131.9(3) . . ?
O5 Co1 C20 101.3(3) . . ?
O3 Co1 C20 143.7(4) . . ?
O10 Co1 C20 30.2(3) . . ?
O11 Co1 C20 30.4(3) . . ?
O8 Co1 Dy2 85.4(3) . . ?
O15 Co1 Dy2 42.83(18) . . ?
O5 Co1 Dy2 88.62(17) . . ?
O3 Co1 Dy2 44.56(19) . . ?
O10 Co1 Dy2 155.5(2) . . ?
O11 Co1 Dy2 142.7(2) . . ?
C20 Co1 Dy2 168.5(3) . . ?
O8 Co1 Dy1 137.0(3) . . ?
O15 Co1 Dy1 41.40(18) . . ?
O5 Co1 Dy1 45.07(18) . . ?
O3 Co1 Dy1 88.93(18) . . ?
O10 Co1 Dy1 129.4(2) . . ?
O11 Co1 Dy1 91.0(2) . . ?
C20 Co1 Dy1 114.3(3) . . ?
Dy2 Co1 Dy1 68.87(3) . . ?
Co1 O15 Dy1 102.8(3) . . ?
Co1 O15 Dy2 100.6(3) . . ?
Dy1 O15 Dy2 111.3(3) . . ?
Co1 O15 H15 113.6 . . ?
Dy1 O15 H15 113.6 . . ?
Dy2 O15 H15 113.6 . . ?
Co2 O4 Dy1 106.4(3) . . ?
Co2 O4 Dy2 100.5(3) . . ?
Dy1 O4 Dy2 107.5(3) . . ?
Co2 O4 H4 99(8) . . ?
Dy1 O4 H4 112(8) . . ?
Dy2 O4 H4 129(8) . . ?
C9 O3 Co2 108.6(6) . . ?
C9 O3 Co1 114.7(6) . . ?
Co2 O3 Co1 101.2(3) . . ?
C9 O3 Dy2 128.6(6) . . ?
Co2 O3 Dy2 102.5(3) . . ?
Co1 O3 Dy2 97.6(3) . . ?
Dy1 O16 H16A 112.5 . . ?
Dy1 O16 H16B 111.8 . . ?
H16A O16 H16B 101.8 . . ?
C41 O5 Co2 115.3(6) . . ?
C41 O5 Co1 119.3(7) . . ?
Co2 O5 Co1 100.0(3) . . ?
C41 O5 Dy1 118.7(6) . . ?
Co2 O5 Dy1 102.9(3) . . ?
Co1 O5 Dy1 97.5(2) . . ?
C1 O1 Co2 125.2(7) . . ?
C10 O7 Dy2 137.3(8) . . ?
C10 O6 Co2 127.6(8) . . ?
C20 O11 Co1 89.4(7) . . ?
C20 O10 Co1 90.3(7) . . ?
C25 O12 Dy2 145.8(9) . . ?
C25 O14 Dy2 142.6(9) . 2_655 ?
C15 O9 Dy2 139.4(8) . . ?
C15 O8 Co1 125.2(9) . . ?
C7 N1 C8 121.2(9) . . ?
C7 N1 Co2 125.8(8) . . ?
C8 N1 Co2 112.5(7) . . ?
C30 O18 Dy3 95.4(9) . . ?
C40 O21 Dy3 131.1(11) . . ?
C40 O21 H21 110.4(19) . . ?
Dy3 O21 H21 118.5(18) . . ?
Dy2 O13 H13A 117.1 . . ?
Dy2 O13 H13B 117.0 . . ?
H13A O13 H13B 96.3 . . ?
O10 C20 O11 119.1(10) . . ?
O10 C20 C21 120.6(11) . . ?
O11 C20 C21 120.2(11) . . ?
O10 C20 Co1 59.5(6) . . ?
O11 C20 Co1 60.2(6) . . ?
C21 C20 Co1 168.8(9) . . ?
C30 O17 Dy3 93.4(9) . . ?
O1 C1 C2 124.0(11) . . ?
O1 C1 C6 118.2(11) . . ?
C2 C1 C6 117.7(11) . . ?
O3 C9 C8 107.3(9) . . ?
O3 C9 H9A 110.2 . . ?
C8 C9 H9A 110.2 . . ?
O3 C9 H9B 110.3 . . ?
C8 C9 H9B 110.3 . . ?
H9A C9 H9B 108.5 . . ?
O7 C10 O6 125.2(11) . . ?
O7 C10 C11 119.4(12) . . ?
O6 C10 C11 115.4(12) . . ?
O5 C41 H41A 109.5 . . ?
O5 C41 H41B 109.5 . . ?
H41A C41 H41B 109.5 . . ?
O5 C41 H41C 109.4 . . ?
H41A C41 H41C 109.5 . . ?
H41B C41 H41C 109.5 . . ?
O14 C25 O12 123.0(12) . . ?
O14 C25 C26 120.3(13) . . ?
O12 C25 C26 116.7(13) . . ?
C35 O19 Dy3 139.0(13) . . ?
N1 C8 C9 104.9(9) . . ?
N1 C8 H8A 110.8 . . ?
C9 C8 H8A 110.8 . . ?
N1 C8 H8B 110.7 . . ?
C9 C8 H8B 110.8 . . ?
H8A C8 H8B 108.9 . . ?
C5 C6 C1 120.5(14) . . ?
C5 C6 H6 119.8 . . ?
C1 C6 H6 119.8 . . ?
C3 C2 C1 119.3(13) . . ?
C3 C2 C7 118.5(12) . . ?
C1 C2 C7 122.2(11) . . ?
C23 C21 C24 111.2(17) . . ?
C23 C21 C22 107.8(15) . . ?
C24 C21 C22 108.4(15) . . ?
C23 C21 C20 110.8(12) . . ?
C24 C21 C20 107.2(12) . . ?
C22 C21 C20 111.5(13) . . ?
O9 C15 O8 124.8(13) . . ?
O9 C15 C16 118.4(13) . . ?
O8 C15 C16 116.7(14) . . ?
N1 C7 C2 125.8(10) . . ?
N1 C7 H7 117.1 . . ?
C2 C7 H7 117.1 . . ?
C27 C26 C29 110(2) . . ?
C27 C26 C28 113(2) . . ?
C29 C26 C28 102(2) . . ?
C27 C26 C25 111.1(15) . . ?
C29 C26 C25 111.0(14) . . ?
C28 C26 C25 110.0(15) . . ?
O18 C30 O17 118.6(15) . . ?
O18 C30 C31 121.6(14) . . ?
O17 C30 C31 119.7(14) . . ?
O18 C30 Dy3 58.8(8) . . ?
O17 C30 Dy3 59.9(8) . . ?
C31 C30 Dy3 179.4(12) . . ?
C14 C11 C12 113(2) . . ?
C14 C11 C13 107.7(19) . . ?
C12 C11 C13 109(2) . . ?
C14 C11 C10 112.2(14) . . ?
C12 C11 C10 109.2(14) . . ?
C13 C11 C10 105.5(13) . . ?
C6 C5 C4 121.6(15) . . ?
C6 C5 H5 119.2 . . ?
C4 C5 H5 119.2 . . ?
C4 C3 C2 122.8(14) . . ?
C4 C3 H3 118.6 . . ?
C2 C3 H3 118.6 . . ?
C39 C36 C38 111(2) . . ?
C39 C36 C37 113(2) . . ?
C38 C36 C37 106.8(19) . . ?
C39 C36 C35 110.0(15) . . ?
C38 C36 C35 110.0(15) . . ?
C37 C36 C35 106.1(17) . . ?
O19 C35 O20 123.9(19) . . ?
O19 C35 C36 119.8(16) . . ?
O20 C35 C36 116.3(16) . . ?
C33 C31 C34 111.8(19) . . ?
C33 C31 C30 105.6(16) . . ?
C34 C31 C30 108.9(14) . . ?
C33 C31 C32 111(2) . . ?
C34 C31 C32 109.7(18) . . ?
C30 C31 C32 109.5(14) . . ?
C17 C16 C19 113(2) . . ?
C17 C16 C18 104(2) . . ?
C19 C16 C18 107(2) . . ?
C17 C16 C15 111.7(16) . . ?
C19 C16 C15 113.3(16) . . ?
C18 C16 C15 106.1(15) . . ?
C21 C22 H22A 109.5 . . ?
C21 C22 H22B 109.5 . . ?
H22A C22 H22B 109.5 . . ?
C21 C22 H22C 109.5 . . ?
H22A C22 H22C 109.5 . . ?
H22B C22 H22C 109.5 . . ?
C31 C34 H34A 109.5 . . ?
C31 C34 H34B 109.4 . . ?
H34A C34 H34B 109.5 . . ?
C31 C34 H34C 109.5 . . ?
H34A C34 H34C 109.5 . . ?
H34B C34 H34C 109.5 . . ?
C36 C38 H38A 109.5 . . ?
C36 C38 H38B 109.4 . . ?
H38A C38 H38B 109.5 . . ?
C36 C38 H38C 109.5 . . ?
H38A C38 H38C 109.5 . . ?
H38B C38 H38C 109.5 . . ?
C3 C4 C5 118.2(14) . . ?
C3 C4 H4A 120.9 . . ?
C5 C4 H4A 120.9 . . ?
O21 C40 H40A 109.6 . . ?
O21 C40 H40B 109.5 . . ?
H40A C40 H40B 109.5 . . ?
O21 C40 H40C 109.4 . . ?
H40A C40 H40C 109.5 . . ?
H40B C40 H40C 109.5 . . ?
C21 C23 H23A 109.3 . . ?
C21 C23 H23B 109.5 . . ?
H23A C23 H23B 109.5 . . ?
C21 C23 H23C 109.6 . . ?
H23A C23 H23C 109.5 . . ?
H23B C23 H23C 109.5 . . ?
C31 C32 H32A 109.4 . . ?
C31 C32 H32B 109.4 . . ?
H32A C32 H32B 109.5 . . ?
C31 C32 H32C 109.6 . . ?
H32A C32 H32C 109.5 . . ?
H32B C32 H32C 109.5 . . ?
C21 C24 H24A 109.5 . . ?
C21 C24 H24B 109.4 . . ?
H24A C24 H24B 109.5 . . ?
C21 C24 H24C 109.6 . . ?
H24A C24 H24C 109.5 . . ?
H24B C24 H24C 109.5 . . ?
C11 C14 H14A 109.6 . . ?
C11 C14 H14B 109.3 . . ?
H14A C14 H14B 109.5 . . ?
C11 C14 H14C 109.5 . . ?
H14A C14 H14C 109.5 . . ?
H14B C14 H14C 109.5 . . ?
C11 C12 H12A 109.8 . . ?
C11 C12 H12B 109.3 . . ?
H12A C12 H12B 109.5 . . ?
C11 C12 H12C 109.3 . . ?
H12A C12 H12C 109.5 . . ?
H12B C12 H12C 109.5 . . ?
C16 C19 H19A 109.7 . . ?
C16 C19 H19B 109.5 . . ?
H19A C19 H19B 109.5 . . ?
C16 C19 H19C 109.3 . . ?
H19A C19 H19C 109.5 . . ?
H19B C19 H19C 109.5 . . ?
C36 C37 H37A 109.5 . . ?
C36 C37 H37B 109.4 . . ?
H37A C37 H37B 109.5 . . ?
C36 C37 H37C 109.5 . . ?
H37A C37 H37C 109.5 . . ?
H37B C37 H37C 109.5 . . ?
C26 C28 H28A 109.2 . . ?
C26 C28 H28B 109.4 . . ?
H28A C28 H28B 109.5 . . ?
C26 C28 H28C 109.8 . . ?
H28A C28 H28C 109.5 . . ?
H28B C28 H28C 109.5 . . ?
C36 C39 H39A 109.5 . . ?
C36 C39 H39B 109.3 . . ?
H39A C39 H39B 109.5 . . ?
C36 C39 H39C 109.6 . . ?
H39A C39 H39C 109.5 . . ?
H39B C39 H39C 109.5 . . ?
C31 C33 H33A 109.5 . . ?
C31 C33 H33B 109.5 . . ?
H33A C33 H33B 109.5 . . ?
C31 C33 H33C 109.5 . . ?
H33A C33 H33C 109.5 . . ?
H33B C33 H33C 109.5 . . ?
C26 C27 H27A 109.5 . . ?
C26 C27 H27B 109.5 . . ?
H27A C27 H27B 109.5 . . ?
C26 C27 H27C 109.4 . . ?
H27A C27 H27C 109.5 . . ?
H27B C27 H27C 109.5 . . ?
C16 C17 H17A 109.1 . . ?
C16 C17 H17B 109.5 . . ?
H17A C17 H17B 109.5 . . ?
C16 C17 H17C 109.8 . . ?
H17A C17 H17C 109.5 . . ?
H17B C17 H17C 109.5 . . ?
C11 C13 H13C 109.5 . . ?
C11 C13 H13D 109.4 . . ?
H13C C13 H13D 109.5 . . ?
C11 C13 H13E 109.5 . . ?
H13C C13 H13E 109.5 . . ?
H13D C13 H13E 109.5 . . ?
C26 C29 H29A 109.6 . . ?
C26 C29 H29B 109.4 . . ?
H29A C29 H29B 109.5 . . ?
C26 C29 H29C 109.4 . . ?
H29A C29 H29C 109.5 . . ?
H29B C29 H29C 109.5 . . ?
C16 C18 H18A 109.3 . . ?
C16 C18 H18B 109.7 . . ?
H18A C18 H18B 109.5 . . ?
C16 C18 H18C 109.5 . . ?
H18A C18 H18C 109.4 . . ?
H18B C18 H18C 109.5 . . ?

loop_
_geom_bond_atom_site_label_1
_geom_bond_atom_site_label_2
_geom_bond_distance
_geom_bond_site_symmetry_2
_geom_bond_publ_flag
Dy1 O15 2.339(6) . ?
Dy1 O15 2.339(6) 2_655 ?
Dy1 O16 2.348(7) . ?
Dy1 O16 2.348(7) 2_655 ?
Dy1 O4 2.369(7) . ?
Dy1 O4 2.369(7) 2_655 ?
Dy1 O5 2.462(7) 2_655 ?
Dy1 O5 2.462(7) . ?
Dy1 Co1 3.4484(15) 2_655 ?
Dy1 Co1 3.4484(15) . ?
Dy1 Co2 3.4604(13) . ?
Dy1 Co2 3.4604(13) 2_655 ?
Dy2 O12 2.294(9) . ?
Dy2 O7 2.341(8) . ?
Dy2 O14 2.347(9) 2_655 ?
Dy2 O15 2.361(6) . ?
Dy2 O9 2.388(9) . ?
Dy2 O13 2.408(9) . ?
Dy2 O3 2.416(7) . ?
Dy2 O4 2.442(7) . ?
Dy2 Co2 3.3850(15) . ?
Dy2 Co1 3.4130(15) . ?
Dy3 O19 2.284(12) 2 ?
Dy3 O19 2.284(12) . ?
Dy3 O18 2.365(10) 2 ?
Dy3 O18 2.365(10) . ?
Dy3 O17 2.384(11) . ?
Dy3 O17 2.384(11) 2 ?
Dy3 O21 2.398(9) 2 ?
Dy3 O21 2.398(9) . ?
Dy3 C30 2.752(16) . ?
Dy3 C30 2.752(16) 2 ?
Co2 N1 1.875(9) . ?
Co2 O1 1.881(8) . ?
Co2 O6 1.897(7) . ?
Co2 O3 1.907(7) . ?
Co2 O4 1.941(7) . ?
Co2 O5 1.943(7) . ?
Co1 O8 2.008(9) . ?
Co1 O15 2.068(7) . ?
Co1 O5 2.115(7) . ?
Co1 O3 2.114(7) . ?
Co1 O10 2.131(9) . ?
Co1 O11 2.147(8) . ?
Co1 C20 2.474(11) . ?
O15 H15 0.9800 . ?
O4 H4 0.86(13) . ?
O3 C9 1.426(12) . ?
O16 H16A 0.9075 . ?
O16 H16B 0.9054 . ?
O5 C41 1.509(13) . ?
O1 C1 1.311(13) . ?
O7 C10 1.230(15) . ?
O6 C10 1.281(15) . ?
O11 C20 1.252(13) . ?
O10 C20 1.245(14) . ?
O12 C25 1.272(15) . ?
O14 C25 1.186(16) . ?
O14 Dy2 2.347(9) 2_655 ?
O9 C15 1.237(16) . ?
O8 C15 1.249(16) . ?
N1 C7 1.272(14) . ?
N1 C8 1.485(15) . ?
O18 C30 1.201(16) . ?
O21 C40 1.414(19) . ?
O21 H21 0.855(10) . ?
O13 H13A 1.0546 . ?
O13 H13B 1.0512 . ?
C20 C21 1.519(16) . ?
O17 C30 1.239(16) . ?
C1 C2 1.415(16) . ?
C1 C6 1.425(18) . ?
C9 C8 1.537(17) . ?
C9 H9A 0.9700 . ?
C9 H9B 0.9700 . ?
C10 C11 1.549(17) . ?
C41 H41A 0.9600 . ?
C41 H41B 0.9600 . ?
C41 H41C 0.9600 . ?
C25 C26 1.516(17) . ?
O19 C35 1.208(19) . ?
C8 H8A 0.9700 . ?
C8 H8B 0.9700 . ?
C6 C5 1.376(19) . ?
C6 H6 0.9300 . ?
C2 C3 1.400(18) . ?
C2 C7 1.420(17) . ?
C21 C23 1.48(2) . ?
C21 C24 1.51(2) . ?
C21 C22 1.52(2) . ?
C15 C16 1.54(2) . ?
C7 H7 0.9300 . ?
O20 C35 1.269(19) . ?
C26 C27 1.42(2) . ?
C26 C29 1.46(2) . ?
C26 C28 1.49(3) . ?
C30 C31 1.53(2) . ?
C11 C14 1.47(2) . ?
C11 C12 1.47(3) . ?
C11 C13 1.50(3) . ?
C5 C4 1.40(2) . ?
C5 H5 0.9300 . ?
C3 C4 1.36(2) . ?
C3 H3 0.9300 . ?
C36 C39 1.48(3) . ?
C36 C38 1.49(2) . ?
C36 C37 1.54(3) . ?
C36 C35 1.55(2) . ?
C31 C33 1.48(3) . ?
C31 C34 1.51(2) . ?
C31 C32 1.52(2) . ?
C16 C17 1.42(3) . ?
C16 C19 1.48(2) . ?
C16 C18 1.50(3) . ?
C22 H22A 0.9600 . ?
C22 H22B 0.9600 . ?
C22 H22C 0.9600 . ?
C34 H34A 0.9600 . ?
C34 H34B 0.9600 . ?
C34 H34C 0.9600 . ?
C38 H38A 0.9600 . ?
C38 H38B 0.9600 . ?
C38 H38C 0.9600 . ?
C4 H4A 0.9300 . ?
C40 H40A 0.9600 . ?
C40 H40B 0.9600 . ?
C40 H40C 0.9600 . ?
C23 H23A 0.9600 . ?
C23 H23B 0.9600 . ?
C23 H23C 0.9600 . ?
C32 H32A 0.9600 . ?
C32 H32B 0.9600 . ?
C32 H32C 0.9600 . ?
C24 H24A 0.9600 . ?
C24 H24B 0.9600 . ?
C24 H24C 0.9600 . ?
C14 H14A 0.9600 . ?
C14 H14B 0.9600 . ?
C14 H14C 0.9600 . ?
C12 H12A 0.9600 . ?
C12 H12B 0.9600 . ?
C12 H12C 0.9600 . ?
C19 H19A 0.9600 . ?
C19 H19B 0.9600 . ?
C19 H19C 0.9600 . ?
C37 H37A 0.9600 . ?
C37 H37B 0.9600 . ?
C37 H37C 0.9600 . ?
C28 H28A 0.9600 . ?
C28 H28B 0.9600 . ?
C28 H28C 0.9600 . ?
C39 H39A 0.9600 . ?
C39 H39B 0.9600 . ?
C39 H39C 0.9600 . ?
C33 H33A 0.9600 . ?
C33 H33B 0.9600 . ?
C33 H33C 0.9600 . ?
C27 H27A 0.9600 . ?
C27 H27B 0.9600 . ?
C27 H27C 0.9600 . ?
C17 H17A 0.9600 . ?
C17 H17B 0.9600 . ?
C17 H17C 0.9600 . ?
C13 H13C 0.9600 . ?
C13 H13D 0.9600 . ?
C13 H13E 0.9600 . ?
C29 H29A 0.9600 . ?
C29 H29B 0.9600 . ?
C29 H29C 0.9600 . ?
C18 H18A 0.9602 . ?
C18 H18B 0.9602 . ?
C18 H18C 0.9602 . ?
